data_4022897
loop_
_publ_author_name
'Alexander Oehlke'
'Alexander A. Auer'
'Ina Jahre'
'Bernhard Walfort'
'Tobias R\"uffer'
'Petra Zoufal\'a'
'Heinrich Lang'
'Stefan Spange'

_publ_section_title
;
 Nitro-Substituted Stilbeneboronate Pinacol Esters and Their
 Fluoro-Adducts. Fluoride Ion Induced Polarity Enhancement of
 Arylboronate Esters
;
_journal_name_full 'Journal of Organic Chemistry'
_journal_page_first 4328
_journal_page_last 4339
_journal_paper_doi 10.1021/jo070084v
_journal_volume 72
_journal_year 2007
_chemical_formula_sum 'C20 H21 B N2 O6'
_chemical_formula_weight 396.20
_chemical_name_systematic
;
 ?
;
_space_group_IT_number 33
_symmetry_cell_setting orthorhombic
_symmetry_space_group_name_Hall 'P 2c -2n'
_symmetry_space_group_name_H-M 'P n a 21'
_atom_sites_solution_hydrogens geom
_atom_sites_solution_primary direct
_atom_sites_solution_secondary difmap
_audit_creation_date
;
'Thu Nov 09 08:50:31 2006'
;
_audit_creation_method
;
CrysAlis RED, Oxford Diffraction Ltd.,
Version 1.171.30.5 (release 12-06-2006 CrysAlis171 .NET)
(compiled Jun 12 2006,17:01:16)
;
_cell_angle_alpha 90.00
_cell_angle_beta 90.00
_cell_angle_gamma 90.00
_cell_formula_units_Z 8
_cell_length_a 13.7068(18)
_cell_length_b 7.4595(8)
_cell_length_c 38.371(5)
_cell_measurement_reflns_used 15667
_cell_measurement_temperature 100
_cell_measurement_theta_max 60.4427
_cell_measurement_theta_min 3.2176
_cell_volume 3923.3(8)
_computing_cell_refinement
;
CrysAlis RED, Oxford Diffraction Ltd.,
Version 1.171.30.5 (release 12-06-2006 CrysAlis171 .NET)
(compiled Jun 12 2006,17:01:16)
;
_computing_data_collection
;
CrysAlis CCD, Oxford Diffraction Ltd.,
Version 1.171.30.5 (release 12-06-2006 CrysAlis171 .NET)
(compiled Jun 12 2006,17:01:16)
;
_computing_data_reduction
;
CrysAlis RED, Oxford Diffraction Ltd.,
Version 1.171.30.5 (release 12-06-2006 CrysAlis171 .NET)
(compiled Jun 12 2006,17:01:16)
;
_computing_structure_refinement 'SHELXL-97 (Sheldrick, 1997)'
_diffrn_ambient_temperature 100
_diffrn_detector_area_resol_mean 16.2879
_diffrn_measured_fraction_theta_full 0.998
_diffrn_measured_fraction_theta_max 0.998
_diffrn_measurement_device_type 'Oxford Gemini S'
_diffrn_radiation_monochromator graphite
_diffrn_radiation_source 'Enhance (Cu) X-ray Source'
_diffrn_radiation_type CuK\a
_diffrn_radiation_wavelength 1.54184
_diffrn_reflns_av_R_equivalents 0.0267
_diffrn_reflns_av_sigmaI/netI 0.0224
_diffrn_reflns_limit_h_max 15
_diffrn_reflns_limit_h_min -15
_diffrn_reflns_limit_k_max 8
_diffrn_reflns_limit_k_min -8
_diffrn_reflns_limit_l_max 42
_diffrn_reflns_limit_l_min -42
_diffrn_reflns_number 28967
_diffrn_reflns_theta_full 60.54
_diffrn_reflns_theta_max 60.54
_diffrn_reflns_theta_min 4.61
_exptl_absorpt_coefficient_mu 0.820
_exptl_absorpt_correction_T_max 1.0000
_exptl_absorpt_correction_T_min 0.78767
_exptl_absorpt_correction_type multi-scan
_exptl_absorpt_process_details
;
CrysAlis RED, Oxford Diffraction Ltd.,
Version 1.171.30.5 (release 12-06-2006 CrysAlis171 .NET)
(compiled Jun 12 2006,17:01:16)
Empirical absorption correction using spherical harmonics,
 implemented in SCALE3 ABSPACK scaling algorithm.
;
_exptl_crystal_colour yellow
_exptl_crystal_density_diffrn 1.342
_exptl_crystal_density_method 'not measured'
_exptl_crystal_description plate
_exptl_crystal_F_000 1664
_exptl_crystal_size_max 0.4
_exptl_crystal_size_mid 0.1
_exptl_crystal_size_min 0.02
_refine_diff_density_max 0.369
_refine_diff_density_min -0.331
_refine_diff_density_rms 0.039
_refine_ls_abs_structure_details 'Flack H D (1983), Acta Cryst. A39, 876-881'
_refine_ls_abs_structure_Flack -0.09(14)
_refine_ls_extinction_method none
_refine_ls_goodness_of_fit_ref 1.060
_refine_ls_hydrogen_treatment mixed
_refine_ls_matrix_type full
_refine_ls_number_parameters 518
_refine_ls_number_reflns 5882
_refine_ls_number_restraints 1
_refine_ls_restrained_S_all 1.060
_refine_ls_R_factor_all 0.0371
_refine_ls_R_factor_gt 0.0318
_refine_ls_shift/su_max 0.001
_refine_ls_shift/su_mean 0.000
_refine_ls_structure_factor_coef Fsqd
_refine_ls_weighting_details 'calc w=1/[\s^2^(Fo^2^)+(0.0553P)^2^+0.1723P] where P=(Fo^2^+2Fc^2^)/3'
_refine_ls_weighting_scheme calc
_refine_ls_wR_factor_gt 0.0775
_refine_ls_wR_factor_ref 0.0829
_reflns_number_gt 5280
_reflns_number_total 5882
_reflns_threshold_expression >2sigma(I)
_cod_data_source_file jo070084vsi20070115_115431.cif
_cod_data_source_block spang15
_cod_database_code 4022897

loop_
_symmetry_equiv_pos_as_xyz
'x, y, z'
'-x, -y, z+1/2'
'x+1/2, -y+1/2, z'
'-x+1/2, y+1/2, z+1/2'

loop_
_atom_site_label
_atom_site_type_symbol
_atom_site_fract_x
_atom_site_fract_y
_atom_site_fract_z
_atom_site_U_iso_or_equiv
_atom_site_adp_type
_atom_site_occupancy
_atom_site_symmetry_multiplicity
_atom_site_calc_flag
_atom_site_refinement_flags
B1 B 0.67482(18) 0.3071(4) 0.81423(7) 0.0263(6) Uani 1 1 d .
B2 B 0.42417(18) -0.2609(3) 1.02877(7) 0.0248(6) Uani 1 1 d .
C1 C 0.93084(16) 0.6638(3) 0.55314(6) 0.0272(5) Uani 1 1 d .
C2 C 0.84271(16) 0.5969(3) 0.56479(6) 0.0293(5) Uani 1 1 d .
H2 H 0.7908 0.5808 0.5495 0.035 Uiso 1 1 calc R
C3 C 0.83326(16) 0.5545(3) 0.59972(6) 0.0256(5) Uani 1 1 d .
H3 H 0.7739 0.5091 0.6075 0.031 Uiso 1 1 calc R
C4 C 0.90875(15) 0.5766(3) 0.62386(6) 0.0225(5) Uani 1 1 d .
C5 C 0.99710(15) 0.6420(3) 0.60988(6) 0.0223(5) Uani 1 1 d .
C6 C 1.00918(16) 0.6850(3) 0.57515(6) 0.0252(5) Uani 1 1 d .
H6 H 1.0687 0.7272 0.5669 0.030 Uiso 1 1 calc R
C7 C 0.89408(15) 0.5236(3) 0.66040(5) 0.0228(5) Uani 1 1 d .
H7 H 0.9477 0.4860 0.6733 0.027 Uiso 1 1 calc R
C8 C 0.80682(15) 0.5274(3) 0.67559(6) 0.0233(5) Uani 1 1 d .
H8 H 0.7561 0.5715 0.6620 0.028 Uiso 1 1 calc R
C9 C 0.78006(15) 0.4715(3) 0.71086(5) 0.0227(5) Uani 1 1 d .
C10 C 0.68311(16) 0.4930(3) 0.72115(6) 0.0250(5) Uani 1 1 d .
H10 H 0.6388 0.5455 0.7059 0.030 Uiso 1 1 calc R
C11 C 0.65189(16) 0.4377(3) 0.75367(6) 0.0249(5) Uani 1 1 d .
H11 H 0.5866 0.4516 0.7596 0.030 Uiso 1 1 calc R
C12 C 0.71544(15) 0.3619(3) 0.77764(6) 0.0234(5) Uani 1 1 d .
C13 C 0.81286(15) 0.3421(3) 0.76763(6) 0.0250(5) Uani 1 1 d .
H13 H 0.8571 0.2928 0.7833 0.030 Uiso 1 1 calc R
C14 C 0.84529(15) 0.3940(3) 0.73492(6) 0.0238(5) Uani 1 1 d .
H14 H 0.9104 0.3777 0.7288 0.029 Uiso 1 1 calc R
C15 C 0.56324(16) 0.2416(3) 0.85594(6) 0.0272(5) Uani 1 1 d .
C16 C 0.52282(18) 0.0567(3) 0.84806(6) 0.0347(6) Uani 1 1 d .
H16A H 0.5704 -0.0112 0.8353 0.052 Uiso 1 1 calc R
H16B H 0.4645 0.0680 0.8344 0.052 Uiso 1 1 calc R
H16C H 0.5080 -0.0037 0.8695 0.052 Uiso 1 1 calc R
C17 C 0.48923(19) 0.3501(4) 0.87621(7) 0.0422(6) Uani 1 1 d .
H17A H 0.5153 0.4671 0.8809 0.063 Uiso 1 1 calc R
H17B H 0.4749 0.2907 0.8978 0.063 Uiso 1 1 calc R
H17C H 0.4305 0.3616 0.8628 0.063 Uiso 1 1 calc R
C18 C 0.66784(16) 0.2378(3) 0.87175(6) 0.0293(5) Uani 1 1 d .
C19 C 0.6944(2) 0.4086(4) 0.89106(7) 0.0482(7) Uani 1 1 d .
H19A H 0.6786 0.5105 0.8769 0.072 Uiso 1 1 calc R
H19B H 0.7630 0.4088 0.8961 0.072 Uiso 1 1 calc R
H19C H 0.6583 0.4146 0.9125 0.072 Uiso 1 1 calc R
C20 C 0.69135(17) 0.0752(4) 0.89397(7) 0.0393(6) Uani 1 1 d .
H20A H 0.6734 -0.0318 0.8816 0.059 Uiso 1 1 calc R
H20B H 0.6555 0.0817 0.9154 0.059 Uiso 1 1 calc R
H20C H 0.7600 0.0728 0.8989 0.059 Uiso 1 1 calc R
C21 C 0.69172(16) -0.6690(3) 1.28431(6) 0.0265(5) Uani 1 1 d .
C22 C 0.60035(16) -0.6784(3) 1.26927(6) 0.0295(5) Uani 1 1 d .
H22 H 0.5467 -0.7165 1.2821 0.035 Uiso 1 1 calc R
C23 C 0.59048(16) -0.6302(3) 1.23479(6) 0.0264(5) Uani 1 1 d .
H23 H 0.5298 -0.6429 1.2243 0.032 Uiso 1 1 calc R
C24 C 0.66829(15) -0.5627(3) 1.21489(6) 0.0235(5) Uani 1 1 d .
C25 C 0.75899(16) -0.5553(3) 1.23198(6) 0.0248(5) Uani 1 1 d .
C26 C 0.77179(16) -0.6100(3) 1.26618(6) 0.0263(5) Uani 1 1 d .
H26 H 0.8331 -0.6067 1.2766 0.032 Uiso 1 1 calc R
C27 C 0.65086(16) -0.5135(3) 1.17825(6) 0.0251(5) Uani 1 1 d .
H27 H 0.6995 -0.5341 1.1618 0.030 Uiso 1 1 calc R
C28 C 0.56703(15) -0.4401(3) 1.16810(6) 0.0232(5) Uani 1 1 d .
H28 H 0.5226 -0.4139 1.1857 0.028 Uiso 1 1 calc R
C29 C 0.53618(15) -0.3957(3) 1.13259(5) 0.0232(5) Uani 1 1 d .
C30 C 0.43888(15) -0.3470(3) 1.12712(6) 0.0242(5) Uani 1 1 d .
H30 H 0.3963 -0.3423 1.1460 0.029 Uiso 1 1 calc R
C31 C 0.40495(16) -0.3057(3) 1.09420(6) 0.0258(5) Uani 1 1 d .
H31 H 0.3397 -0.2754 1.0913 0.031 Uiso 1 1 calc R
C32 C 0.46661(16) -0.3086(3) 1.06512(6) 0.0248(5) Uani 1 1 d .
C33 C 0.56424(15) -0.3544(3) 1.07088(6) 0.0254(5) Uani 1 1 d .
H33 H 0.6074 -0.3555 1.0522 0.030 Uiso 1 1 calc R
C34 C 0.59806(16) -0.3980(3) 1.10363(6) 0.0256(5) Uani 1 1 d .
H34 H 0.6632 -0.4296 1.1065 0.031 Uiso 1 1 calc R
C35 C 0.31072(16) -0.1869(3) 0.98787(6) 0.0265(5) Uani 1 1 d .
C36 C 0.23013(17) -0.2860(4) 0.96902(7) 0.0367(6) Uani 1 1 d .
H36A H 0.2506 -0.4068 0.9644 0.055 Uiso 1 1 calc R
H36B H 0.2161 -0.2265 0.9474 0.055 Uiso 1 1 calc R
H36C H 0.1726 -0.2876 0.9833 0.055 Uiso 1 1 calc R
C37 C 0.28001(18) 0.0055(4) 0.99549(6) 0.0372(6) Uani 1 1 d .
H37A H 0.3317 0.0663 1.0075 0.056 Uiso 1 1 calc R
H37B H 0.2225 0.0051 1.0098 0.056 Uiso 1 1 calc R
H37C H 0.2664 0.0662 0.9740 0.056 Uiso 1 1 calc R
C38 C 0.41341(16) -0.2024(3) 0.97059(6) 0.0271(5) Uani 1 1 d .
C39 C 0.44140(17) -0.0477(4) 0.94738(6) 0.0345(6) Uani 1 1 d .
H39A H 0.4312 0.0631 0.9596 0.052 Uiso 1 1 calc R
H39B H 0.4019 -0.0495 0.9267 0.052 Uiso 1 1 calc R
H39C H 0.5089 -0.0581 0.9410 0.052 Uiso 1 1 calc R
C40 C 0.42981(18) -0.3793(4) 0.95201(7) 0.0374(6) Uani 1 1 d .
H40A H 0.4119 -0.4763 0.9672 0.056 Uiso 1 1 calc R
H40B H 0.4974 -0.3902 0.9458 0.056 Uiso 1 1 calc R
H40C H 0.3905 -0.3833 0.9313 0.056 Uiso 1 1 calc R
N1 N 0.94264(16) 0.7126(3) 0.51641(5) 0.0331(5) Uani 1 1 d .
N2 N 1.08209(13) 0.6739(2) 0.63211(5) 0.0259(4) Uani 1 1 d .
N3 N 0.70567(16) -0.7250(3) 1.32056(5) 0.0347(5) Uani 1 1 d .
N4 N 0.84547(13) -0.4829(3) 1.21480(5) 0.0278(4) Uani 1 1 d .
O1 O 0.72896(11) 0.2327(2) 0.84025(4) 0.0313(4) Uani 1 1 d .
O2 O 0.57900(10) 0.3297(2) 0.82232(4) 0.0282(4) Uani 1 1 d .
O3 O 1.01788(14) 0.7896(2) 0.50781(5) 0.0443(5) Uani 1 1 d .
O4 O 0.87630(13) 0.6754(3) 0.49618(4) 0.0411(4) Uani 1 1 d .
O5 O 1.16361(11) 0.6568(2) 0.61883(4) 0.0374(4) Uani 1 1 d .
O6 O 1.06887(11) 0.7207(2) 0.66254(4) 0.0299(4) Uani 1 1 d .
O7 O 0.47834(10) -0.2026(2) 1.00112(4) 0.0283(4) Uani 1 1 d .
O8 O 0.32626(10) -0.2721(2) 1.02183(4) 0.0277(4) Uani 1 1 d .
O9 O 0.63317(14) -0.7409(3) 1.33911(5) 0.0487(5) Uani 1 1 d .
O10 O 0.78972(13) -0.7518(2) 1.33057(5) 0.0431(4) Uani 1 1 d .
O11 O 0.83653(11) -0.3943(2) 1.18823(4) 0.0336(4) Uani 1 1 d .
O12 O 0.92522(13) -0.5158(2) 1.22838(5) 0.0425(4) Uiso 1 1 d .

loop_
_atom_site_aniso_label
_atom_site_aniso_U_11
_atom_site_aniso_U_22
_atom_site_aniso_U_33
_atom_site_aniso_U_23
_atom_site_aniso_U_13
_atom_site_aniso_U_12
B1 0.0249(14) 0.0271(14) 0.0269(14) -0.0010(11) -0.0012(11) -0.0034(11)
B2 0.0243(13) 0.0231(13) 0.0271(15) -0.0025(11) 0.0026(11) -0.0022(11)
C1 0.0310(12) 0.0282(13) 0.0224(12) -0.0018(10) 0.0013(10) 0.0065(10)
C2 0.0279(12) 0.0324(13) 0.0277(12) -0.0012(11) -0.0030(10) 0.0033(10)
C3 0.0205(11) 0.0284(12) 0.0277(12) -0.0030(10) 0.0013(9) -0.0014(9)
C4 0.0256(11) 0.0158(11) 0.0260(12) -0.0002(9) 0.0031(10) 0.0034(9)
C5 0.0199(11) 0.0217(11) 0.0252(12) 0.0001(9) 0.0003(9) 0.0011(9)
C6 0.0260(12) 0.0212(11) 0.0283(12) 0.0012(10) 0.0069(10) 0.0023(9)
C7 0.0211(11) 0.0224(11) 0.0250(12) -0.0012(9) -0.0006(9) 0.0016(9)
C8 0.0236(11) 0.0201(11) 0.0263(12) 0.0010(9) -0.0022(9) 0.0007(9)
C9 0.0249(12) 0.0201(11) 0.0232(12) -0.0010(9) 0.0000(9) -0.0058(9)
C10 0.0262(12) 0.0262(12) 0.0227(12) 0.0010(10) -0.0025(9) 0.0001(9)
C11 0.0223(11) 0.0245(12) 0.0279(12) -0.0015(10) 0.0040(9) -0.0010(9)
C12 0.0248(12) 0.0207(11) 0.0247(12) -0.0003(9) -0.0013(9) -0.0029(9)
C13 0.0255(12) 0.0262(12) 0.0234(12) 0.0007(10) -0.0042(9) -0.0003(9)
C14 0.0202(11) 0.0223(11) 0.0289(12) -0.0019(10) 0.0023(9) -0.0039(9)
C15 0.0265(13) 0.0354(13) 0.0196(11) 0.0050(10) 0.0019(9) -0.0024(10)
C16 0.0345(13) 0.0441(15) 0.0256(13) 0.0025(11) -0.0016(10) -0.0077(11)
C17 0.0416(14) 0.0535(16) 0.0317(14) 0.0056(13) 0.0098(12) 0.0104(12)
C18 0.0284(12) 0.0385(13) 0.0210(12) 0.0040(10) 0.0031(10) -0.0049(10)
C19 0.0594(18) 0.0581(19) 0.0270(14) -0.0006(13) -0.0037(13) -0.0218(15)
C20 0.0301(13) 0.0557(17) 0.0319(13) 0.0128(12) -0.0013(11) 0.0017(12)
C21 0.0309(13) 0.0225(11) 0.0262(12) 0.0002(10) -0.0045(10) 0.0015(9)
C22 0.0279(12) 0.0280(12) 0.0325(13) 0.0046(11) 0.0027(10) -0.0028(9)
C23 0.0226(12) 0.0266(12) 0.0299(12) 0.0018(10) -0.0041(10) -0.0002(9)
C24 0.0253(11) 0.0195(11) 0.0256(12) -0.0016(10) 0.0006(9) 0.0028(9)
C25 0.0228(11) 0.0212(11) 0.0303(12) -0.0049(10) 0.0010(10) 0.0020(9)
C26 0.0268(12) 0.0199(11) 0.0323(13) -0.0019(10) -0.0078(10) 0.0033(9)
C27 0.0265(12) 0.0231(12) 0.0256(12) -0.0007(10) 0.0033(9) -0.0037(9)
C28 0.0252(11) 0.0232(11) 0.0212(11) 0.0006(10) -0.0004(9) -0.0042(9)
C29 0.0253(12) 0.0191(11) 0.0253(12) -0.0023(9) 0.0000(9) -0.0048(9)
C30 0.0242(11) 0.0246(12) 0.0238(11) -0.0002(10) 0.0021(9) -0.0017(9)
C31 0.0212(11) 0.0286(12) 0.0276(12) 0.0001(10) -0.0013(9) 0.0011(9)
C32 0.0264(12) 0.0226(11) 0.0255(12) -0.0003(9) 0.0002(9) -0.0046(9)
C33 0.0255(12) 0.0269(12) 0.0239(12) -0.0016(10) 0.0052(10) -0.0021(9)
C34 0.0198(11) 0.0285(12) 0.0283(12) 0.0006(10) -0.0017(10) 0.0014(9)
C35 0.0237(12) 0.0352(13) 0.0207(12) 0.0056(10) -0.0016(9) 0.0018(9)
C36 0.0285(13) 0.0505(15) 0.0311(13) 0.0040(12) -0.0028(11) -0.0035(11)
C37 0.0346(14) 0.0440(15) 0.0331(13) 0.0048(12) 0.0044(11) 0.0115(11)
C38 0.0239(12) 0.0374(13) 0.0200(11) 0.0008(10) -0.0027(9) -0.0008(10)
C39 0.0310(13) 0.0468(16) 0.0256(12) 0.0077(12) 0.0020(10) -0.0024(11)
C40 0.0348(14) 0.0472(16) 0.0301(13) -0.0071(12) -0.0015(11) 0.0106(11)
N1 0.0439(13) 0.0289(11) 0.0263(11) 0.0025(9) 0.0023(10) 0.0096(10)
N2 0.0259(11) 0.0235(9) 0.0282(11) 0.0039(8) -0.0014(8) -0.0008(8)
N3 0.0446(13) 0.0276(11) 0.0320(12) 0.0050(9) -0.0096(11) -0.0067(9)
N4 0.0179(9) 0.0325(11) 0.0332(11) -0.0070(9) -0.0038(8) 0.0023(8)
O1 0.0223(8) 0.0474(10) 0.0241(8) 0.0093(7) 0.0013(7) -0.0018(7)
O2 0.0267(8) 0.0349(9) 0.0230(8) 0.0048(7) 0.0029(7) 0.0044(7)
O3 0.0609(12) 0.0398(10) 0.0322(10) 0.0079(8) 0.0120(9) -0.0038(9)
O4 0.0458(10) 0.0505(11) 0.0268(9) 0.0007(8) -0.0048(8) 0.0152(9)
O5 0.0186(8) 0.0562(11) 0.0376(10) 0.0031(9) 0.0063(7) -0.0041(7)
O6 0.0304(9) 0.0325(9) 0.0269(9) -0.0028(7) -0.0022(7) 0.0005(7)
O7 0.0230(8) 0.0403(9) 0.0217(9) 0.0029(7) -0.0025(7) -0.0027(7)
O8 0.0214(8) 0.0395(9) 0.0223(8) 0.0038(7) -0.0011(6) -0.0022(6)
O9 0.0546(12) 0.0594(13) 0.0322(9) 0.0121(9) 0.0004(9) -0.0162(10)
O10 0.0484(11) 0.0410(10) 0.0398(10) 0.0083(9) -0.0188(9) -0.0024(8)
O11 0.0326(9) 0.0338(9) 0.0344(9) 0.0053(8) 0.0040(7) -0.0028(7)

loop_
_atom_type_symbol
_atom_type_description
_atom_type_scat_dispersion_real
_atom_type_scat_dispersion_imag
_atom_type_scat_source
C C 0.0181 0.0091 'International Tables Vol C Tables 4.2.6.8 and 6.1.1.4'
H H 0.0000 0.0000 'International Tables Vol C Tables 4.2.6.8 and 6.1.1.4'
B B 0.0090 0.0039 'International Tables Vol C Tables 4.2.6.8 and 6.1.1.4'
N N 0.0311 0.0180 'International Tables Vol C Tables 4.2.6.8 and 6.1.1.4'
O O 0.0492 0.0322 'International Tables Vol C Tables 4.2.6.8 and 6.1.1.4'

loop_
_geom_angle_atom_site_label_1
_geom_angle_atom_site_label_2
_geom_angle_atom_site_label_3
_geom_angle
O2 B1 O1 114.2(2)
O2 B1 C12 121.1(2)
O1 B1 C12 124.8(2)
O7 B2 O8 113.6(2)
O7 B2 C32 124.5(2)
O8 B2 C32 121.8(2)
C6 C1 C2 121.7(2)
C6 C1 N1 118.4(2)
C2 C1 N1 119.9(2)
C1 C2 C3 118.6(2)
C2 C3 C4 123.1(2)
C3 C4 C5 115.06(19)
C3 C4 C7 119.91(19)
C5 C4 C7 124.94(19)
C6 C5 C4 123.38(19)
C6 C5 N2 115.43(18)
C4 C5 N2 121.17(19)
C1 C6 C5 118.2(2)
C8 C7 C4 122.3(2)
C7 C8 C9 128.6(2)
C10 C9 C14 117.78(19)
C10 C9 C8 117.9(2)
C14 C9 C8 124.3(2)
C11 C10 C9 121.0(2)
C10 C11 C12 121.7(2)
C11 C12 C13 117.4(2)
C11 C12 B1 118.56(19)
C13 C12 B1 124.0(2)
C14 C13 C12 121.7(2)
C13 C14 C9 120.28(19)
O2 C15 C17 108.14(19)
O2 C15 C16 106.66(18)
C17 C15 C16 110.1(2)
O2 C15 C18 102.45(17)
C17 C15 C18 115.2(2)
C16 C15 C18 113.4(2)
O1 C18 C20 108.67(19)
O1 C18 C19 106.63(18)
C20 C18 C19 110.2(2)
O1 C18 C15 101.80(17)
C20 C18 C15 115.39(19)
C19 C18 C15 113.3(2)
C26 C21 C22 122.0(2)
C26 C21 N3 117.9(2)
C22 C21 N3 120.0(2)
C23 C22 C21 118.5(2)
C22 C23 C24 122.8(2)
C23 C24 C25 115.56(19)
C23 C24 C27 119.03(19)
C25 C24 C27 125.4(2)
C26 C25 C24 122.8(2)
C26 C25 N4 115.71(19)
C24 C25 N4 121.44(19)
C21 C26 C25 118.3(2)
C28 C27 C24 121.4(2)
C27 C28 C29 127.9(2)
C34 C29 C30 117.55(19)
C34 C29 C28 124.15(19)
C30 C29 C28 118.30(19)
C31 C30 C29 121.1(2)
C30 C31 C32 121.5(2)
C33 C32 C31 117.1(2)
C33 C32 B2 123.8(2)
C31 C32 B2 119.1(2)
C34 C33 C32 121.6(2)
C33 C34 C29 121.2(2)
O8 C35 C36 108.64(19)
O8 C35 C37 106.12(19)
C36 C35 C37 110.5(2)
O8 C35 C38 102.40(17)
C36 C35 C38 114.80(19)
C37 C35 C38 113.6(2)
O7 C38 C39 108.51(18)
O7 C38 C40 106.47(18)
C39 C38 C40 110.5(2)
O7 C38 C35 101.98(17)
C39 C38 C35 115.1(2)
C40 C38 C35 113.4(2)
O3 N1 O4 124.0(2)
O3 N1 C1 117.9(2)
O4 N1 C1 118.1(2)
O6 N2 O5 123.60(18)
O6 N2 C5 118.78(17)
O5 N2 C5 117.59(18)
O9 N3 O10 124.1(2)
O9 N3 C21 118.2(2)
O10 N3 C21 117.7(2)
O11 N4 O12 123.2(2)
O11 N4 C25 119.71(18)
O12 N4 C25 117.04(19)
B1 O1 C18 106.36(17)
B1 O2 C15 106.74(17)
B2 O7 C38 106.86(17)
B2 O8 C35 106.78(17)

loop_
_geom_bond_atom_site_label_1
_geom_bond_atom_site_label_2
_geom_bond_distance
B1 O2 1.360(3)
B1 O1 1.362(3)
B1 C12 1.565(3)
B2 O7 1.366(3)
B2 O8 1.371(3)
B2 C32 1.553(3)
C1 C6 1.375(3)
C1 C2 1.381(3)
C1 N1 1.465(3)
C2 C3 1.383(3)
C3 C4 1.398(3)
C4 C5 1.412(3)
C4 C7 1.470(3)
C5 C6 1.381(3)
C5 N2 1.463(3)
C7 C8 1.331(3)
C8 C9 1.463(3)
C9 C10 1.396(3)
C9 C14 1.409(3)
C10 C11 1.382(3)
C11 C12 1.387(3)
C12 C13 1.397(3)
C13 C14 1.387(3)
C15 O2 1.464(3)
C15 C17 1.513(3)
C15 C16 1.516(3)
C15 C18 1.557(3)
C18 O1 1.471(3)
C18 C20 1.517(3)
C18 C19 1.518(4)
C21 C26 1.372(3)
C21 C22 1.381(3)
C21 N3 1.465(3)
C22 C23 1.378(3)
C23 C24 1.405(3)
C24 C25 1.407(3)
C24 C27 1.473(3)
C25 C26 1.385(3)
C25 N4 1.460(3)
C27 C28 1.331(3)
C28 C29 1.465(3)
C29 C34 1.398(3)
C29 C30 1.398(3)
C30 C31 1.381(3)
C31 C32 1.400(3)
C32 C33 1.399(3)
C33 C34 1.379(3)
C35 O8 1.465(3)
C35 C36 1.513(3)
C35 C37 1.524(4)
C35 C38 1.560(3)
C38 O7 1.471(3)
C38 C39 1.507(3)
C38 C40 1.517(4)
N1 O3 1.225(3)
N1 O4 1.227(3)
N2 O6 1.232(2)
N2 O5 1.235(2)
N3 O9 1.228(3)
N3 O10 1.231(3)
N4 O11 1.221(2)
N4 O12 1.236(3)

loop_
_geom_torsion_atom_site_label_1
_geom_torsion_atom_site_label_2
_geom_torsion_atom_site_label_3
_geom_torsion_atom_site_label_4
_geom_torsion
C6 C1 C2 C3 1.5(3)
N1 C1 C2 C3 -179.0(2)
C1 C2 C3 C4 0.2(3)
C2 C3 C4 C5 -1.4(3)
C2 C3 C4 C7 -178.3(2)
C3 C4 C5 C6 1.2(3)
C7 C4 C5 C6 177.8(2)
C3 C4 C5 N2 179.23(19)
C7 C4 C5 N2 -4.1(3)
C2 C1 C6 C5 -1.7(3)
N1 C1 C6 C5 178.79(19)
C4 C5 C6 C1 0.4(3)
N2 C5 C6 C1 -177.81(19)
C3 C4 C7 C8 -29.3(3)
C5 C4 C7 C8 154.2(2)
C4 C7 C8 C9 176.9(2)
C7 C8 C9 C10 178.4(2)
C7 C8 C9 C14 -2.9(4)
C14 C9 C10 C11 -1.0(3)
C8 C9 C10 C11 177.8(2)
C9 C10 C11 C12 1.3(3)
C10 C11 C12 C13 -0.5(3)
C10 C11 C12 B1 178.5(2)
O2 B1 C12 C11 1.2(3)
O1 B1 C12 C11 -179.5(2)
O2 B1 C12 C13 -179.9(2)
O1 B1 C12 C13 -0.6(4)
C11 C12 C13 C14 -0.6(3)
B1 C12 C13 C14 -179.6(2)
C12 C13 C14 C9 0.9(3)
C10 C9 C14 C13 -0.1(3)
C8 C9 C14 C13 -178.8(2)
O2 C15 C18 O1 -28.4(2)
C17 C15 C18 O1 -145.6(2)
C16 C15 C18 O1 86.1(2)
O2 C15 C18 C20 -145.9(2)
C17 C15 C18 C20 96.9(3)
C16 C15 C18 C20 -31.3(3)
O2 C15 C18 C19 85.7(2)
C17 C15 C18 C19 -31.5(3)
C16 C15 C18 C19 -159.8(2)
C26 C21 C22 C23 1.3(3)
N3 C21 C22 C23 -177.9(2)
C21 C22 C23 C24 -3.6(3)
C22 C23 C24 C25 2.9(3)
C22 C23 C24 C27 -179.6(2)
C23 C24 C25 C26 -0.1(3)
C27 C24 C25 C26 -177.4(2)
C23 C24 C25 N4 -178.09(19)
C27 C24 C25 N4 4.6(3)
C22 C21 C26 C25 1.3(3)
N3 C21 C26 C25 -179.4(2)
C24 C25 C26 C21 -1.9(3)
N4 C25 C26 C21 176.15(19)
C23 C24 C27 C28 36.2(3)
C25 C24 C27 C28 -146.7(2)
C24 C27 C28 C29 -175.3(2)
C27 C28 C29 C34 -10.7(4)
C27 C28 C29 C30 169.5(2)
C34 C29 C30 C31 1.1(3)
C28 C29 C30 C31 -179.2(2)
C29 C30 C31 C32 -0.9(3)
C30 C31 C32 C33 -0.2(3)
C30 C31 C32 B2 180.0(2)
O7 B2 C32 C33 -21.9(4)
O8 B2 C32 C33 159.0(2)
O7 B2 C32 C31 157.8(2)
O8 B2 C32 C31 -21.2(3)
C31 C32 C33 C34 1.1(3)
B2 C32 C33 C34 -179.1(2)
C32 C33 C34 C29 -0.9(3)
C30 C29 C34 C33 -0.2(3)
C28 C29 C34 C33 -179.9(2)
O8 C35 C38 O7 -28.3(2)
C36 C35 C38 O7 -145.82(19)
C37 C35 C38 O7 85.7(2)
O8 C35 C38 C39 -145.54(19)
C36 C35 C38 C39 96.9(3)
C37 C35 C38 C39 -31.6(3)
O8 C35 C38 C40 85.8(2)
C36 C35 C38 C40 -31.8(3)
C37 C35 C38 C40 -160.3(2)
C6 C1 N1 O3 -8.4(3)
C2 C1 N1 O3 172.1(2)
C6 C1 N1 O4 172.2(2)
C2 C1 N1 O4 -7.3(3)
C6 C5 N2 O6 146.4(2)
C4 C5 N2 O6 -31.8(3)
C6 C5 N2 O5 -31.6(3)
C4 C5 N2 O5 150.2(2)
C26 C21 N3 O9 164.6(2)
C22 C21 N3 O9 -16.1(3)
C26 C21 N3 O10 -14.8(3)
C22 C21 N3 O10 164.5(2)
C26 C25 N4 O11 -162.88(19)
C24 C25 N4 O11 15.2(3)
C26 C25 N4 O12 17.0(3)
C24 C25 N4 O12 -164.9(2)
O2 B1 O1 C18 -12.1(3)
C12 B1 O1 C18 168.5(2)
C20 C18 O1 B1 147.1(2)
C19 C18 O1 B1 -94.1(2)
C15 C18 O1 B1 24.8(2)
O1 B1 O2 C15 -7.5(3)
C12 B1 O2 C15 171.8(2)
C17 C15 O2 B1 144.6(2)
C16 C15 O2 B1 -97.0(2)
C18 C15 O2 B1 22.4(2)
O8 B2 O7 C38 -10.2(3)
C32 B2 O7 C38 170.7(2)
C39 C38 O7 B2 145.6(2)
C40 C38 O7 B2 -95.4(2)
C35 C38 O7 B2 23.7(2)
O7 B2 O8 C35 -9.4(3)
C32 B2 O8 C35 169.8(2)
C36 C35 O8 B2 145.2(2)
C37 C35 O8 B2 -96.0(2)
C38 C35 O8 B2 23.4(2)

loop_
_cod_related_entry_id
_cod_related_entry_database
_cod_related_entry_code
1 ChemSpider 17628532
